data_7109591
loop_
_publ_author_name
'Bram J. A. van Weerdenburg'
'Stefan Gloggler'
'Nan Eshuis'
'A. H. J. (Ton) Engwerda'
'Jan M. M. Smits'
'Rene de Gelder'
'Stephan Appelt'
'Sybren S. Wymenga'
'Marco Tessari'
'Martin C. Feiters'
'Bernhard Blumich'
'Floris P. J. T. Rutjes'

_publ_section_title
;
 Ligand effects of NHC-iridium catalysts for signal amplification by
 reversible exchange (SABRE)
;
_journal_name_full Chem.Commun.
_journal_page_first 7388
_journal_paper_doi 10.1039/c3cc43423k
_journal_volume 49
_journal_year 2013
_chemical_formula_sum 'C11 H18 Cl Ir N2 O2'
_chemical_formula_weight 437.92
_chemical_name_systematic
;
 ?
;
_space_group_IT_number 15
_symmetry_cell_setting monoclinic
_symmetry_space_group_name_Hall '-C 2yc'
_symmetry_space_group_name_H-M 'C 1 2/c 1'
_atom_sites_solution_hydrogens geom
_atom_sites_solution_primary direct
_atom_sites_solution_secondary difmap
_audit_creation_date 2006-07-27
_audit_creation_method 'SHELXL, adapted and expanded'
_cell_angle_alpha 90.00
_cell_angle_beta 105.162(16)
_cell_angle_gamma 90.00
_cell_formula_units_Z 4
_cell_length_a 12.653(3)
_cell_length_b 10.3696(6)
_cell_length_c 11.3896(15)
_cell_measurement_reflns_used 348
_cell_measurement_temperature 208(2)
_cell_measurement_theta_max 27.500
_cell_measurement_theta_min 2.580
_cell_volume 1442.4(4)
_computing_data_collection
;
Nonius "Collect" program suite (Nonius, 1999)
;
_computing_data_reduction
;
Nonius "EvalCCD" program suite (Duisenberg, 1998)
;
_computing_molecular_graphics
;
PLATON (Spek, 2003)
;
_computing_structure_refinement 'SHELXL-97 (Sheldrick, 1997)'
_computing_structure_solution
;
DIRDIF (Beurskens et al., 1996),
PATTY (Beurskens et al., 1987)
;
_diffrn_ambient_temperature 208(2)
_diffrn_detector_area_resol_mean 18.4
_diffrn_measured_fraction_theta_full 0.938
_diffrn_measured_fraction_theta_max 0.950
_diffrn_measurement_device 'Nonius KappaCCD'
_diffrn_measurement_method 'area detector \f and \w scan'
_diffrn_radiation_monochromator graphite
_diffrn_radiation_source 'fine-focus sealed tube'
_diffrn_radiation_type MoK\a
_diffrn_radiation_wavelength 0.71073
_diffrn_reflns_av_R_equivalents 0.0412
_diffrn_reflns_av_sigmaI/netI 0.0167
_diffrn_reflns_limit_h_max 16
_diffrn_reflns_limit_h_min -16
_diffrn_reflns_limit_k_max 13
_diffrn_reflns_limit_k_min -13
_diffrn_reflns_limit_l_max 14
_diffrn_reflns_limit_l_min -14
_diffrn_reflns_number 19289
_diffrn_reflns_theta_full 25.00
_diffrn_reflns_theta_max 27.50
_diffrn_reflns_theta_min 2.58
_diffrn_standards_decay_% 0.000
_diffrn_standards_interval_time 0
_diffrn_standards_number 0
_exptl_absorpt_coefficient_mu 9.434
_exptl_absorpt_correction_T_max 0.167
_exptl_absorpt_correction_T_min 0.095
_exptl_absorpt_correction_type multi-scan
_exptl_absorpt_process_details 'SADABS multiscan (Sheldrick, 1996)'
_exptl_crystal_colour 'translucent light yellow'
_exptl_crystal_density_diffrn 2.017
_exptl_crystal_density_method 'not measured'
_exptl_crystal_description 'rough fragment'
_exptl_crystal_F_000 832
_exptl_crystal_size_max 0.29
_exptl_crystal_size_mid 0.23
_exptl_crystal_size_min 0.19
_refine_diff_density_max 0.551
_refine_diff_density_min -0.499
_refine_diff_density_rms 0.060
_refine_ls_extinction_method none
_refine_ls_goodness_of_fit_all 1.111
_refine_ls_goodness_of_fit_ref 1.111
_refine_ls_hydrogen_treatment constr
_refine_ls_matrix_type full
_refine_ls_number_parameters 95
_refine_ls_number_reflns 1665
_refine_ls_number_restraints 0
_refine_ls_restrained_S_all 1.111
_refine_ls_R_factor_all 0.0110
_refine_ls_R_factor_gt 0.0101
_refine_ls_R_factor_obs 0.0101
_refine_ls_shift/esd_max 0.001
_refine_ls_shift/esd_mean 0.000
_refine_ls_shift/su_max 0.001
_refine_ls_shift/su_mean 0.000
_refine_ls_structure_factor_coef Fsqd
_refine_ls_weighting_details
;
w=1/[\s^2^(Fo^2^)+(0.0106P)^2^+0.4578P] where P=(Fo^2^+2Fc^2^)/3
;
_refine_ls_weighting_scheme calc
_refine_ls_wR_factor_all 0.0258
_refine_ls_wR_factor_gt 0.0252
_refine_ls_wR_factor_obs 0.0252
_refine_ls_wR_factor_ref 0.0258
_reflns_number_gt 1621
_reflns_number_observed 1621
_reflns_number_total 1665
_reflns_observed_criterion >2sigma(I)
_reflns_threshold_expression >2sigma(I)
_cod_data_source_file c3cc43423k.txt
_cod_data_source_block BVW117
_cod_depositor_comments
;
The following automatic conversions were performed:

'_geom_bond_publ_flag' value 'Y' changed to 'y' according to the
built-in table from CIF Core dictionary named 'cif_core.dic' version
2.4.1 from 2010-06-29 (15 times).

'_geom_angle_publ_flag' value 'Y'
changed to 'y' according to the built-in table from CIF Core
dictionary named 'cif_core.dic' version 2.4.1 from 2010-06-29 (25
times).

Automatic conversion script
Id: cif_fix_values 1891 2012-01-12 08:04:46Z andrius 
;
_cod_original_sg_symbol_H-M 'C 2/c'
_cod_database_code 7109591

loop_
_symmetry_equiv_pos_as_xyz
'x, y, z'
'-x, y, -z+1/2'
'x+1/2, y+1/2, z'
'-x+1/2, y+1/2, -z+1/2'
'-x, -y, -z'
'x, -y, z-1/2'
'-x+1/2, -y+1/2, -z'
'x+1/2, -y+1/2, z-1/2'

loop_
_atom_site_label
_atom_site_type_symbol
_atom_site_fract_x
_atom_site_fract_y
_atom_site_fract_z
_atom_site_U_iso_or_equiv
_atom_site_adp_type
_atom_site_occupancy
_atom_site_calc_flag
_atom_site_refinement_flags
_atom_site_disorder_assembly
_atom_site_disorder_group
Ir1 Ir 0.0000 0.177338(7) 0.2500 0.02384(4) Uani 1 d S . .
O1 O 0.0000 -0.11453(18) 0.2500 0.0533(6) Uani 1 d S . .
C1 C 0.0000 0.3775(2) 0.2500 0.0253(5) Uani 1 d S . .
N2 N -0.07220(12) 0.45063(13) 0.17276(14) 0.0296(3) Uani 1 d . . .
C3 C -0.05491(17) 0.58824(16) 0.20288(19) 0.0378(4) Uani 1 d . . .
H3A H -0.1128 0.6225 0.2368 0.045 Uiso 1 calc R . .
H3B H -0.0520 0.6390 0.1312 0.045 Uiso 1 calc R . .
C4 C -0.17278(15) 0.40122(18) 0.08922(17) 0.0332(4) Uani 1 d . . .
H4 H -0.1585 0.3113 0.0685 0.040 Uiso 1 calc R . .
C5 C -0.2004(2) 0.4786(2) -0.0280(2) 0.0516(5) Uani 1 d . . .
H5A H -0.2209 0.5656 -0.0116 0.077 Uiso 1 calc R . .
H5B H -0.2609 0.4380 -0.0865 0.077 Uiso 1 calc R . .
H5C H -0.1371 0.4817 -0.0609 0.077 Uiso 1 calc R . .
C6 C -0.26633(17) 0.3982(2) 0.1495(2) 0.0461(5) Uani 1 d . . .
H6A H -0.2469 0.3431 0.2207 0.069 Uiso 1 calc R . .
H6B H -0.3315 0.3647 0.0926 0.069 Uiso 1 calc R . .
H6C H -0.2805 0.4848 0.1737 0.069 Uiso 1 calc R . .
C7 C 0.0000 -0.0060(2) 0.2500 0.0329(6) Uani 1 d S . .
Cl1 Cl -0.0624(2) 0.1909(2) 0.4249(2) 0.0442(5) Uani 0.50 d P A 1
C8 C -0.0482(8) 0.1776(9) 0.3878(9) 0.0383(17) Uani 0.50 d P A 2
O2 O -0.0788(5) 0.1805(4) 0.4726(5) 0.0601(15) Uani 0.50 d P A 2

loop_
_atom_site_aniso_label
_atom_site_aniso_U_11
_atom_site_aniso_U_22
_atom_site_aniso_U_33
_atom_site_aniso_U_23
_atom_site_aniso_U_13
_atom_site_aniso_U_12
Ir1 0.02599(6) 0.01744(6) 0.02745(6) 0.000 0.00586(4) 0.000
O1 0.0793(16) 0.0190(10) 0.0692(16) 0.000 0.0329(13) 0.000
C1 0.0295(11) 0.0190(11) 0.0282(12) 0.000 0.0087(9) 0.000
N2 0.0334(8) 0.0183(7) 0.0339(8) -0.0006(6) 0.0033(6) 0.0037(6)
C3 0.0529(12) 0.0178(8) 0.0406(11) 0.0012(7) 0.0084(9) 0.0035(8)
C4 0.0325(9) 0.0304(9) 0.0328(9) -0.0021(7) 0.0017(7) 0.0051(7)
C5 0.0530(13) 0.0617(14) 0.0345(11) 0.0079(10) 0.0017(9) 0.0041(11)
C6 0.0368(10) 0.0538(13) 0.0466(12) 0.0003(10) 0.0088(9) 0.0030(10)
C7 0.0389(14) 0.0239(13) 0.0370(14) 0.000 0.0119(11) 0.000
Cl1 0.0616(11) 0.0349(8) 0.0448(16) -0.0049(9) 0.0296(10) -0.0090(6)
C8 0.045(4) 0.025(3) 0.046(5) -0.005(3) 0.015(3) -0.009(2)
O2 0.090(4) 0.051(3) 0.051(3) -0.013(2) 0.038(3) -0.0227(19)

loop_
_atom_type_symbol
_atom_type_description
_atom_type_scat_dispersion_real
_atom_type_scat_dispersion_imag
_atom_type_scat_source
C C 0.0033 0.0016 'International Tables Vol C Tables 4.2.6.8 and 6.1.1.4'
H H 0.0000 0.0000 'International Tables Vol C Tables 4.2.6.8 and 6.1.1.4'
N N 0.0061 0.0033 'International Tables Vol C Tables 4.2.6.8 and 6.1.1.4'
O O 0.0106 0.0060 'International Tables Vol C Tables 4.2.6.8 and 6.1.1.4'
Cl Cl 0.1484 0.1585 'International Tables Vol C Tables 4.2.6.8 and 6.1.1.4'
Ir Ir -1.4442 7.9887 'International Tables Vol C Tables 4.2.6.8 and 6.1.1.4'

loop_
_geom_angle_atom_site_label_1
_geom_angle_atom_site_label_2
_geom_angle_atom_site_label_3
_geom_angle
_geom_angle_site_symmetry_1
_geom_angle_site_symmetry_3
_geom_angle_publ_flag
C8 Ir1 C8 179.9(6) 2 . y
C8 Ir1 C7 90.1(3) 2 . y
C8 Ir1 C7 90.1(3) . . y
C8 Ir1 C1 89.9(3) 2 . y
C8 Ir1 C1 89.9(3) . . y
C7 Ir1 C1 180.0 . . ?
C8 Ir1 Cl1 3.4(3) 2 2 y
C8 Ir1 Cl1 176.5(2) . 2 y
C7 Ir1 Cl1 93.46(6) . 2 y
C1 Ir1 Cl1 86.54(6) . 2 y
C8 Ir1 Cl1 176.4(2) 2 . y
C8 Ir1 Cl1 3.4(3) . . y
C7 Ir1 Cl1 93.46(6) . . y
C1 Ir1 Cl1 86.54(6) . . y
Cl1 Ir1 Cl1 173.07(12) 2 . y
N2 C1 N2 110.3(2) . 2 y
N2 C1 Ir1 124.83(10) . . y
N2 C1 Ir1 124.83(10) 2 . y
C1 N2 C4 124.04(15) . . y
C1 N2 C3 111.41(15) . . y
C4 N2 C3 122.74(15) . . y
N2 C3 C3 102.58(10) . 2 y
N2 C4 C6 111.16(16) . . y
N2 C4 C5 110.31(16) . . y
C6 C4 C5 112.44(17) . . y
O1 C7 Ir1 180.0 . . ?
O2 C8 Ir1 178.4(9) . . y

loop_
_geom_bond_atom_site_label_1
_geom_bond_atom_site_label_2
_geom_bond_distance
_geom_bond_site_symmetry_2
_geom_bond_publ_flag
Ir1 C8 1.826(9) 2 y
Ir1 C8 1.826(9) . y
Ir1 C7 1.901(3) . y
Ir1 C1 2.076(2) . y
Ir1 Cl1 2.332(2) 2 y
Ir1 Cl1 2.332(2) . y
O1 C7 1.125(3) . y
C1 N2 1.3279(19) . y
C1 N2 1.3279(19) 2 y
N2 C4 1.468(2) . y
N2 C3 1.471(2) . y
C3 C3 1.518(4) 2 y
C4 C6 1.516(3) . y
C4 C5 1.518(3) . y
C8 O2 1.132(8) . y
